data_7210717
loop_
_publ_author_name
'Liao, Yu-Hung'
'Hsu, Wayne'
'Yang, Chun-Chuen'
'Wu, Can-Yu'
'Chen, Jhy-Der'
'Wang, Ju-Chun'

_publ_section_title
;
 Structural diversity of Ni(ii) coordination polymers containing dipyridyl
 amide and angular dicarboxylate ligands: synthesis, structures and
 magnetism
;
_journal_issue 19
_journal_name_full CrystEngComm
_journal_page_first 3974
_journal_paper_doi 10.1039/c3ce26928k
_journal_volume 15
_journal_year 2013
_chemical_formula_sum 'C30 H30 N4 Ni O10 S'
_chemical_formula_weight 697.35
_chemical_name_systematic
;
?
;
_space_group_IT_number 46
_symmetry_cell_setting orthorhombic
_symmetry_space_group_name_Hall 'I 2 -2a'
_symmetry_space_group_name_H-M 'I m a 2'
_atom_sites_solution_hydrogens geom
_atom_sites_solution_primary direct
_atom_sites_solution_secondary difmap
_audit_creation_method SHELXL-97
_cell_angle_alpha 90.00
_cell_angle_beta 90.00
_cell_angle_gamma 90.00
_cell_formula_units_Z 4
_cell_length_a 24.5212(18)
_cell_length_b 11.1701(8)
_cell_length_c 12.2369(8)
_cell_measurement_reflns_used 4899
_cell_measurement_temperature 100(2)
_cell_measurement_theta_max 32.726
_cell_measurement_theta_min 2.469
_cell_volume 3351.7(4)
_computing_cell_refinement 'SAINT V7.68A (Bruker AXS, 2010)'
_computing_data_collection 'APEX2 (Bruker AXS, 2010)'
_computing_data_reduction 'SAINT V7.68A (Bruker AXS, 2010)'
_computing_molecular_graphics 'SHELXTL (Sheldrick, 2008)'
_computing_publication_material 'SHELXTL (Sheldrick, 2008)'
_computing_structure_refinement 'SHELXL-97 (Sheldrick, 2008)'
_computing_structure_solution 'SHELXS-97 (Sheldrick, 2008)'
_diffrn_ambient_temperature 100(2)
_diffrn_measured_fraction_theta_full 0.996
_diffrn_measured_fraction_theta_max 0.996
_diffrn_measurement_device_type 'CCD area detector'
_diffrn_measurement_method 'phi and omega scans'
_diffrn_radiation_monochromator graphite
_diffrn_radiation_source 'fine-focus sealed tube'
_diffrn_radiation_type MoK\a
_diffrn_radiation_wavelength 0.71073
_diffrn_reflns_av_R_equivalents 0.0297
_diffrn_reflns_av_sigmaI/netI 0.0481
_diffrn_reflns_limit_h_max 37
_diffrn_reflns_limit_h_min -37
_diffrn_reflns_limit_k_max 17
_diffrn_reflns_limit_k_min -11
_diffrn_reflns_limit_l_max 16
_diffrn_reflns_limit_l_min -18
_diffrn_reflns_number 13590
_diffrn_reflns_theta_full 33.00
_diffrn_reflns_theta_max 33.00
_diffrn_reflns_theta_min 1.66
_exptl_absorpt_coefficient_mu 0.700
_exptl_absorpt_correction_T_max 0.7465
_exptl_absorpt_correction_T_min 0.6673
_exptl_absorpt_correction_type multi-scan
_exptl_absorpt_process_details 'SADABS V2008/1 (Bruker AXS, 2008)'
_exptl_crystal_colour green
_exptl_crystal_density_diffrn 1.382
_exptl_crystal_density_method 'not measured'
_exptl_crystal_description block
_exptl_crystal_F_000 1448
_exptl_crystal_size_max 0.3
_exptl_crystal_size_mid 0.2
_exptl_crystal_size_min 0.2
_refine_diff_density_max 2.395
_refine_diff_density_min -0.662
_refine_diff_density_rms 0.124
_refine_ls_abs_structure_details 'Flack H D (1983), Acta Cryst. A39, 876-881'
_refine_ls_abs_structure_Flack -0.03(2)
_refine_ls_extinction_coef 0.0017(5)
_refine_ls_extinction_expression Fc^*^=kFc[1+0.001xFc^2^\l^3^/sin(2\q)]^-1/4^
_refine_ls_extinction_method SHELXL
_refine_ls_goodness_of_fit_ref 1.091
_refine_ls_hydrogen_treatment constr
_refine_ls_matrix_type full
_refine_ls_number_parameters 342
_refine_ls_number_reflns 5574
_refine_ls_number_restraints 37
_refine_ls_restrained_S_all 1.090
_refine_ls_R_factor_all 0.0683
_refine_ls_R_factor_gt 0.0622
_refine_ls_shift/su_max 0.000
_refine_ls_shift/su_mean 0.000
_refine_ls_structure_factor_coef Fsqd
_refine_ls_weighting_details 'calc w=1/[\s^2^(Fo^2^)+(0.1053P)^2^+4.0574P] where P=(Fo^2^+2Fc^2^)/3'
_refine_ls_weighting_scheme calc
_refine_ls_wR_factor_gt 0.1706
_refine_ls_wR_factor_ref 0.1760
_reflns_number_gt 5002
_reflns_number_total 5574
_reflns_threshold_expression >2sigma(I)
_cod_data_source_file c3ce26928k.txt
_cod_data_source_block 3
_cod_depositor_comments
;
The following automatic conversions were performed:

'_symmetry_cell_setting' value 'Orthorhombic' changed to
'orthorhombic' according to
/home/saulius/struct/CIF-dictionaries/cif_core.dic dictionary named
'cif_core.dic' version 2.4.2 from 2011-04-26.

Automatic conversion script
Id: cif_fix_values 1891 2012-01-12 08:04:46Z andrius 
;
_cod_original_sg_symbol_H-M Ima2
_cod_database_code 7210717

loop_
_symmetry_equiv_pos_as_xyz
'x, y, z'
'-x, -y, z'
'x+1/2, -y, z'
'-x+1/2, y, z'
'x+1/2, y+1/2, z+1/2'
'-x+1/2, -y+1/2, z+1/2'
'x+1, -y+1/2, z+1/2'
'-x+1, y+1/2, z+1/2'

loop_
_atom_site_label
_atom_site_type_symbol
_atom_site_fract_x
_atom_site_fract_y
_atom_site_fract_z
_atom_site_U_iso_or_equiv
_atom_site_adp_type
_atom_site_occupancy
_atom_site_symmetry_multiplicity
_atom_site_calc_flag
_atom_site_refinement_flags
_atom_site_disorder_assembly
_atom_site_disorder_group
Ni Ni 0.5000 0.5000 0.45728(7) 0.01973(12) Uani 1 2 d S . .
S S 0.2500 0.82487(11) 0.08708(11) 0.0297(2) Uani 1 2 d S . .
O1 O 0.43875(9) 0.4834(2) 0.3321(3) 0.0290(5) Uani 1 1 d . . .
O2 O 0.45298(9) 0.64940(19) 0.4215(2) 0.0251(4) Uani 1 1 d . . .
O3 O 0.2500 0.7803(4) -0.0237(3) 0.0397(10) Uani 1 2 d S . .
O4 O 0.2500 0.9514(4) 0.1072(5) 0.0505(12) Uani 1 2 d S . .
C1 C 0.42853(10) 0.5934(3) 0.3475(2) 0.0206(5) Uani 1 1 d . A .
C2 C 0.38719(11) 0.6556(3) 0.2781(3) 0.0236(5) Uani 1 1 d . . .
C3 C 0.3630(3) 0.5845(6) 0.1917(6) 0.0229(11) Uani 0.50 1 d P A 1
H3A H 0.3740 0.5044 0.1777 0.027 Uiso 0.50 1 calc PR A 1
C4 C 0.3225(3) 0.6411(7) 0.1302(6) 0.0249(12) Uani 0.50 1 d P A 1
H4A H 0.3059 0.6007 0.0705 0.030 Uiso 0.50 1 calc PR A 1
C3' C 0.3774(2) 0.6287(6) 0.1716(6) 0.0222(11) Uani 0.50 1 d P A 2
H3'A H 0.4002 0.5710 0.1372 0.027 Uiso 0.50 1 calc PR A 2
C4' C 0.3358(3) 0.6811(7) 0.1096(6) 0.0242(12) Uani 0.50 1 d P A 2
H4'A H 0.3295 0.6589 0.0358 0.029 Uiso 0.50 1 calc PR A 2
C5 C 0.30586(11) 0.7622(3) 0.1583(3) 0.0244(6) Uani 1 1 d . . .
C6 C 0.3322(3) 0.8198(8) 0.2402(8) 0.0269(16) Uani 0.50 1 d P A 1
H6A H 0.3228 0.9006 0.2559 0.032 Uiso 0.50 1 calc PR A 1
C7 C 0.3731(3) 0.7637(7) 0.3031(7) 0.0199(14) Uani 0.50 1 d P A 1
H7A H 0.3899 0.8043 0.3624 0.024 Uiso 0.50 1 calc PR A 1
C6' C 0.3151(3) 0.8095(7) 0.2637(7) 0.0245(14) Uani 0.50 1 d P A 2
H6'A H 0.2940 0.8737 0.2923 0.029 Uiso 0.50 1 calc PR A 2
C7' C 0.3567(3) 0.7564(8) 0.3230(8) 0.0205(14) Uani 0.50 1 d P A 2
H7'A H 0.3655 0.7860 0.3937 0.025 Uiso 0.50 1 calc PR A 2
N1 N 0.5400(4) 0.5720(9) 0.5788(10) 0.0215(16) Uani 0.50 1 d P . .
O5 O 0.6583(2) 0.5855(4) 0.9376(4) 0.0366(13) Uani 0.50 1 d P . .
N2 N 0.60880(18) 0.7334(4) 0.8572(4) 0.0215(9) Uani 0.50 1 d P . .
H2A H 0.5999 0.8110 0.8654 0.026 Uiso 0.50 1 d PR . .
C8 C 0.5340(5) 0.6954(11) 0.6023(12) 0.022(2) Uani 0.50 1 d PU . .
H8A H 0.5174 0.7502 0.5517 0.026 Uiso 0.50 1 d PR . .
C9 C 0.54768(16) 0.7344(3) 0.7093(4) 0.041(3) Uani 0.50 1 d PU . .
H9A H 0.5295 0.8024 0.7407 0.049 Uiso 0.50 1 d PR . .
C10 C 0.58585(16) 0.6744(3) 0.7675(4) 0.0189(9) Uani 0.50 1 d PR . .
C11 C 0.60061(16) 0.5649(3) 0.7302(4) 0.0289(13) Uani 0.50 1 d PR . .
H11A H 0.6294 0.5221 0.7661 0.035 Uiso 0.50 1 d PR . .
C12 C 0.5759(2) 0.5139(5) 0.6419(6) 0.0229(11) Uani 0.50 1 d P . .
H12A H 0.5789 0.4292 0.6301 0.028 Uiso 0.50 1 d PR . .
C13 C 0.6449(3) 0.6855(6) 0.9319(6) 0.0286(13) Uani 0.50 1 d P . .
C14 C 0.6707(2) 0.7751(6) 1.0074(5) 0.0243(11) Uani 0.50 1 d P . .
H14A H 0.6755 0.7390 1.0780 0.029 Uiso 0.50 1 d PR . .
H14B H 0.6469 0.8427 1.0160 0.029 Uiso 0.50 1 d PR . .
C15 C 0.7256(2) 0.8186(5) 0.9627(6) 0.0226(10) Uani 0.50 1 d P . .
H15A H 0.7453 0.7510 0.9344 0.027 Uiso 0.50 1 d PR . .
H15B H 0.7500 0.8517 1.0217 0.027 Uiso 1 2 d SR . .
N4 N 0.9468(4) 0.5923(10) 0.5622(11) 0.027(2) Uani 0.50 1 d P . .
O6 O 0.76692(17) 0.7669(6) 0.7094(5) 0.0372(13) Uani 0.50 1 d P . .
N3 N 0.8531(2) 0.8269(5) 0.7484(5) 0.0237(10) Uani 0.50 1 d P . .
H3B H 0.8725 0.8805 0.7870 0.028 Uiso 0.50 1 d PR . .
C22 C 0.9749(7) 0.6766(15) 0.6210(14) 0.034(3) Uani 0.50 1 d PU . .
H22A H 1.0133 0.6926 0.6159 0.040 Uiso 0.50 1 d PR . .
C23 C 0.9405(3) 0.7578(7) 0.6830(7) 0.0284(18) Uani 0.50 1 d PU . .
H23A H 0.9565 0.8258 0.7189 0.034 Uiso 0.50 1 d PR . .
C19 C 0.8824(2) 0.7439(6) 0.6877(5) 0.0230(11) Uani 0.50 1 d P . .
C20 C 0.8599(2) 0.6419(5) 0.6386(5) 0.0209(10) Uani 0.50 1 d P . .
H20A H 0.8220 0.6233 0.6470 0.025 Uiso 0.50 1 d PR . .
C21 C 0.8935(2) 0.5686(6) 0.5775(5) 0.0238(10) Uani 0.50 1 d P . .
H21A H 0.8768 0.5060 0.5356 0.029 Uiso 0.50 1 d PR . .
C18 C 0.7976(2) 0.8370(6) 0.7544(6) 0.0283(12) Uani 0.50 1 d P . .
C17 C 0.7761(2) 0.9401(6) 0.8224(8) 0.0254(12) Uani 0.50 1 d P . .
H17A H 0.7739 1.0110 0.7783 0.031 Uiso 0.50 1 d PR . .
H17B H 0.8014 0.9555 0.8805 0.031 Uiso 0.50 1 d PR . .
C16 C 0.7201(3) 0.9122(6) 0.8737(7) 0.0232(11) Uani 0.50 1 d P . .
H16A H 0.7049 0.9842 0.9035 0.028 Uiso 0.50 1 d PR . .
H16B H 0.6960 0.8828 0.8181 0.028 Uiso 0.50 1 d PR . .
O8' O 0.5075(4) 0.8894(12) 0.4133(11) 0.082(3) Uiso 0.50 1 d P B 1
O8 O 0.4816(9) 0.9717(19) 0.485(2) 0.147(7) Uiso 0.50 1 d P . 2

loop_
_atom_site_aniso_label
_atom_site_aniso_U_11
_atom_site_aniso_U_22
_atom_site_aniso_U_33
_atom_site_aniso_U_23
_atom_site_aniso_U_13
_atom_site_aniso_U_12
Ni 0.0288(2) 0.01281(17) 0.0176(2) 0.000 0.000 0.00122(15)
S 0.0200(4) 0.0368(5) 0.0323(6) 0.0184(5) 0.000 0.000
O1 0.0204(9) 0.0280(10) 0.0385(15) -0.0145(10) -0.0058(9) 0.0031(7)
O2 0.0314(10) 0.0197(9) 0.0241(10) -0.0009(8) -0.0059(8) 0.0020(7)
O3 0.0239(14) 0.068(3) 0.027(2) 0.0199(18) 0.000 0.000
O4 0.058(3) 0.033(2) 0.061(3) 0.029(2) 0.000 0.000
C1 0.0157(9) 0.0269(12) 0.0193(12) -0.0008(10) 0.0008(9) 0.0022(8)
C2 0.0152(10) 0.0320(14) 0.0235(14) -0.0018(11) 0.0016(9) 0.0025(9)
C3 0.022(3) 0.025(3) 0.022(3) 0.000(2) -0.003(2) -0.003(2)
C4 0.022(3) 0.027(3) 0.026(3) 0.002(3) -0.008(2) -0.004(2)
C3' 0.018(2) 0.023(3) 0.026(3) 0.001(2) 0.006(2) 0.001(2)
C4' 0.020(3) 0.025(3) 0.028(3) 0.006(2) 0.001(2) 0.001(2)
C5 0.0149(10) 0.0306(14) 0.0275(15) 0.0093(11) 0.0005(9) -0.0017(9)
C6 0.017(3) 0.023(3) 0.041(5) 0.003(3) 0.002(3) 0.002(3)
C7 0.011(3) 0.019(3) 0.029(4) -0.002(2) -0.004(3) 0.002(3)
C6' 0.021(3) 0.021(3) 0.031(4) 0.002(2) 0.002(3) 0.004(3)
C7' 0.013(3) 0.021(3) 0.027(4) -0.001(2) 0.003(3) -0.001(3)
N1 0.029(4) 0.011(3) 0.025(3) 0.000(2) -0.009(3) -0.002(2)
O5 0.065(3) 0.0198(18) 0.025(3) 0.0053(16) -0.024(2) -0.0032(18)
N2 0.0182(17) 0.025(2) 0.021(2) -0.0052(18) -0.0069(16) 0.0008(15)
C8 0.018(3) 0.016(3) 0.031(5) -0.005(3) -0.005(3) 0.006(3)
C9 0.041(5) 0.038(5) 0.043(5) 0.008(4) -0.015(4) 0.006(3)
C10 0.021(2) 0.019(2) 0.017(2) -0.0035(17) -0.0036(17) -0.0024(17)
C11 0.024(2) 0.028(3) 0.034(3) -0.011(2) -0.015(2) 0.009(2)
C12 0.025(2) 0.014(2) 0.029(3) -0.0014(19) -0.006(2) 0.0047(17)
C13 0.030(3) 0.028(3) 0.028(3) -0.004(2) -0.014(2) 0.002(2)
C14 0.020(2) 0.033(3) 0.020(3) -0.003(2) -0.0036(19) 0.002(2)
C15 0.019(2) 0.027(2) 0.022(3) -0.005(2) -0.001(2) 0.0022(16)
N4 0.022(4) 0.021(5) 0.039(6) -0.012(4) 0.011(3) -0.004(3)
O6 0.0212(16) 0.055(3) 0.035(3) -0.026(3) -0.0009(18) -0.0054(18)
N3 0.025(2) 0.024(2) 0.022(2) -0.0104(18) 0.0020(18) -0.0076(17)
C22 0.038(6) 0.032(6) 0.032(6) -0.014(4) 0.006(4) -0.001(4)
C23 0.023(2) 0.027(3) 0.035(4) -0.025(3) 0.019(3) -0.018(3)
C19 0.0172(19) 0.030(3) 0.021(3) -0.004(2) 0.0036(18) -0.0071(19)
C20 0.020(2) 0.023(2) 0.020(3) -0.0023(19) 0.0009(18) -0.0088(18)
C21 0.026(2) 0.030(3) 0.015(2) -0.003(2) 0.0001(19) -0.0140(19)
C18 0.022(2) 0.038(3) 0.024(3) -0.012(2) -0.001(2) -0.002(2)
C17 0.019(3) 0.024(3) 0.033(4) -0.010(3) -0.004(3) -0.0019(19)
C16 0.023(3) 0.024(3) 0.023(3) -0.005(2) -0.004(2) 0.0029(19)

loop_
_atom_type_symbol
_atom_type_description
_atom_type_scat_dispersion_real
_atom_type_scat_dispersion_imag
_atom_type_scat_source
C C 0.0033 0.0016 'International Tables Vol C Tables 4.2.6.8 and 6.1.1.4'
H H 0.0000 0.0000 'International Tables Vol C Tables 4.2.6.8 and 6.1.1.4'
N N 0.0061 0.0033 'International Tables Vol C Tables 4.2.6.8 and 6.1.1.4'
O O 0.0106 0.0060 'International Tables Vol C Tables 4.2.6.8 and 6.1.1.4'
S S 0.1246 0.1234 'International Tables Vol C Tables 4.2.6.8 and 6.1.1.4'
Ni Ni 0.3393 1.1124 'International Tables Vol C Tables 4.2.6.8 and 6.1.1.4'

loop_
_geom_angle_atom_site_label_1
_geom_angle_atom_site_label_2
_geom_angle_atom_site_label_3
_geom_angle
_geom_angle_site_symmetry_1
_geom_angle_site_symmetry_3
N1 Ni N1 81.0(5) . 2_665
N1 Ni O2 102.3(4) . 2_665
N1 Ni O2 96.2(3) 2_665 2_665
N1 Ni O2 96.2(3) . .
N1 Ni O2 102.3(4) 2_665 .
O2 Ni O2 155.64(14) 2_665 .
N1 Ni N4 11.9(4) . 4_655
N1 Ni N4 92.8(4) 2_665 4_655
O2 Ni N4 100.3(3) 2_665 4_655
O2 Ni N4 94.5(3) . 4_655
N1 Ni N4 92.8(4) . 3_465
N1 Ni N4 11.9(4) 2_665 3_465
O2 Ni N4 94.5(3) 2_665 3_465
O2 Ni N4 100.3(3) . 3_465
N4 Ni N4 104.6(6) 4_655 3_465
N1 Ni O1 158.0(4) . .
N1 Ni O1 98.9(3) 2_665 .
O2 Ni O1 99.68(9) 2_665 .
O2 Ni O1 62.07(9) . .
N4 Ni O1 155.5(3) 4_655 .
N4 Ni O1 87.7(3) 3_465 .
N1 Ni O1 98.9(3) . 2_665
N1 Ni O1 158.0(4) 2_665 2_665
O2 Ni O1 62.07(9) 2_665 2_665
O2 Ni O1 99.68(9) . 2_665
N4 Ni O1 87.7(3) 4_655 2_665
N4 Ni O1 155.5(3) 3_465 2_665
O1 Ni O1 89.31(15) . 2_665
N1 Ni C1 127.1(4) . .
N1 Ni C1 103.5(3) 2_665 .
O2 Ni C1 128.77(11) 2_665 .
O2 Ni C1 30.87(9) . .
N4 Ni C1 124.9(3) 4_655 .
N4 Ni C1 95.8(3) 3_465 .
O1 Ni C1 31.24(9) . .
O1 Ni C1 94.15(9) 2_665 .
N1 Ni C1 103.5(3) . 2_665
N1 Ni C1 127.1(4) 2_665 2_665
O2 Ni C1 30.87(9) 2_665 2_665
O2 Ni C1 128.77(11) . 2_665
N4 Ni C1 95.8(3) 4_655 2_665
N4 Ni C1 124.9(3) 3_465 2_665
O1 Ni C1 94.15(9) . 2_665
O1 Ni C1 31.24(9) 2_665 2_665
C1 Ni C1 113.25(14) . 2_665
O4 S O3 120.0(3) . .
O4 S C5 107.80(17) . .
O3 S C5 109.03(16) . .
O4 S C5 107.80(17) . 4
O3 S C5 109.03(16) . 4
C5 S C5 101.57(19) . 4
C1 O1 Ni 87.06(18) . .
C1 O2 Ni 90.98(17) . .
O2 C1 O1 119.7(3) . .
O2 C1 C2 120.2(3) . .
O1 C1 C2 120.0(3) . .
O2 C1 Ni 58.15(14) . .
O1 C1 Ni 61.70(16) . .
C2 C1 Ni 176.7(2) . .
C7 C2 C3' 112.7(5) . .
C7 C2 C3 125.1(5) . .
C3' C2 C3 26.7(3) . .
C7 C2 C7' 18.7(4) . .
C3' C2 C7' 116.2(5) . .
C3 C2 C7' 119.2(5) . .
C7 C2 C1 118.8(4) . .
C3' C2 C1 124.2(3) . .
C3 C2 C1 116.0(4) . .
C7' C2 C1 119.5(4) . .
C4 C3 C2 115.8(6) . .
C4 C3 H3A 122.1 . .
C2 C3 H3A 122.1 . .
C3 C4 C5 119.5(6) . .
C3 C4 H4A 120.2 . .
C5 C4 H4A 120.2 . .
C2 C3' C4' 123.7(5) . .
C2 C3' H3'A 118.2 . .
C4' C3' H3'A 118.2 . .
C5 C4' C3' 116.9(6) . .
C5 C4' H4'A 121.6 . .
C3' C4' H4'A 121.6 . .
C4' C5 C6 113.5(5) . .
C4' C5 C6' 125.8(5) . .
C6 C5 C6' 21.6(3) . .
C4' C5 C4 24.7(3) . .
C6 C5 C4 118.9(5) . .
C6' C5 C4 121.3(5) . .
C4' C5 S 118.9(4) . .
C6 C5 S 123.1(4) . .
C6' C5 S 115.2(4) . .
C4 C5 S 118.0(3) . .
C5 C6 C7 122.0(7) . .
C5 C6 H6A 119.0 . .
C7 C6 H6A 119.0 . .
C2 C7 C6 118.5(7) . .
C2 C7 H7A 120.8 . .
C6 C7 H7A 120.8 . .
C7' C6' C5 115.9(7) . .
C7' C6' H6'A 122.1 . .
C5 C6' H6'A 122.1 . .
C6' C7' C2 120.7(8) . .
C6' C7' H7'A 119.7 . .
C2 C7' H7'A 119.7 . .
N4 N1 C22 86(3) 4_655 4_655
N4 N1 C12 92(3) 4_655 .
C22 N1 C12 112.5(12) 4_655 .
N4 N1 C8 71(3) 4_655 .
C22 N1 C8 15.5(9) 4_655 .
C12 N1 C8 115.1(10) . .
N4 N1 C21 44(3) 4_655 4_655
C22 N1 C21 107.4(9) 4_655 4_655
C12 N1 C21 48.5(5) . 4_655
C8 N1 C21 97.4(7) . 4_655
N4 N1 Ni 103(3) 4_655 .
C22 N1 Ni 121.3(10) 4_655 .
C12 N1 Ni 124.7(8) . .
C8 N1 Ni 120.1(9) . .
C21 N1 Ni 119.0(7) 4_655 .
C13 N2 C10 126.5(5) . .
C13 N2 H2A 117.1 . .
C10 N2 H2A 116.3 . .
C22 C8 N4 87(5) 4_655 4_655
C22 C8 C23 96(5) 4_655 4_655
N4 C8 C23 123.0(11) 4_655 4_655
C22 C8 N1 69(4) 4_655 .
N4 C8 N1 18.2(5) 4_655 .
C23 C8 N1 126.7(11) 4_655 .
C22 C8 C9 75(5) 4_655 .
N4 C8 C9 121.2(11) 4_655 .
C23 C8 C9 20.9(6) 4_655 .
N1 C8 C9 117.4(10) . .
C22 C8 H8A 120.0 4_655 .
N4 C8 H8A 117.5 4_655 .
C23 C8 H8A 109.6 4_655 .
N1 C8 H8A 122.3 . .
C9 C8 H8A 119.9 . .
C23 C9 C10 101.1(9) 4_655 .
C23 C9 C22 88.5(11) 4_655 4_655
C10 C9 C22 117.4(7) . 4_655
C23 C9 C8 73.0(10) 4_655 .
C10 C9 C8 119.8(5) . .
C22 C9 C8 15.5(8) 4_655 .
C23 C9 C19 46.0(9) 4_655 4_655
C10 C9 C19 55.1(3) . 4_655
C22 C9 C19 107.8(8) 4_655 4_655
C8 C9 C19 96.4(6) . 4_655
C23 C9 H9A 96.4 4_655 .
C10 C9 H9A 120.1 . .
C22 C9 H9A 119.9 4_655 .
C8 C9 H9A 120.1 . .
C19 C9 H9A 118.0 4_655 .
C9 C10 C11 117.0 . .
C9 C10 N2 117.3(2) . .
C11 C10 N2 125.6(2) . .
C9 C10 C19 75.8(2) . 4_655
C11 C10 C19 96.4(3) . 4_655
N2 C10 C19 93.4(4) . 4_655
C9 C10 C23 18.9(4) . 4_655
C11 C10 C23 115.7(3) . 4_655
N2 C10 C23 114.3(4) . 4_655
C19 C10 C23 56.9(5) 4_655 4_655
C10 C11 C12 121.7(3) . .
C10 C11 C20 85.3(2) . 4_655
C12 C11 C20 86.7(4) . 4_655
C10 C11 C21 109.6(2) . 4_655
C12 C11 C21 41.7(4) . 4_655
C20 C11 C21 45.0(3) 4_655 4_655
C10 C11 H11A 119.5 . .
C12 C11 H11A 118.9 . .
C20 C11 H11A 97.7 4_655 .
C21 C11 H11A 114.3 4_655 .
C21 C12 N1 78.0(6) 4_655 .
C21 C12 C11 91.6(5) 4_655 .
N1 C12 C11 123.2(7) . .
C21 C12 N4 60.1(5) 4_655 4_655
N1 C12 N4 18.1(4) . 4_655
C11 C12 N4 117.4(6) . 4_655
C21 C12 H12A 110.0 4_655 .
N1 C12 H12A 116.2 . .
C11 C12 H12A 119.7 . .
N4 C12 H12A 122.2 4_655 .
O5 C13 N2 126.3(6) . .
O5 C13 C14 118.8(6) . .
N2 C13 C14 114.8(5) . .
C13 C14 C15 111.2(5) . .
C13 C14 C20 130.1(5) . 6_665
C15 C14 C20 118.0(4) . 6_665
C13 C14 H14A 109.0 . .
C15 C14 H14A 110.3 . .
C20 C14 H14A 61.2 6_665 .
C13 C14 H14B 109.6 . .
C15 C14 H14B 108.9 . .
C20 C14 H14B 47.1 6_665 .
H14A C14 H14B 107.9 . .
C15 C15 C16 95.1(3) 4_655 .
C15 C15 C14 151.5(3) 4_655 .
C16 C15 C14 113.4(5) . .
C15 C15 C16 48.6(3) 4_655 4_655
C16 C15 C16 46.5(5) . 4_655
C14 C15 C16 159.9(5) . 4_655
C15 C15 H15A 59.9 4_655 .
C16 C15 H15A 109.1 . .
C14 C15 H15A 108.7 . .
C16 C15 H15A 83.2 4_655 .
C15 C15 H15B 53.6 4_655 .
C16 C15 H15B 108.3 . .
C14 C15 H15B 112.5 . .
C16 C15 H15B 78.7 4_655 .
H15A C15 H15B 104.4 . .
N1 N4 C8 91(3) 4_655 4_655
N1 N4 C21 123(3) 4_655 .
C8 N4 C21 117.4(10) 4_655 .
N1 N4 C22 75(3) 4_655 .
C8 N4 C22 16.0(9) 4_655 .
C21 N4 C22 123.3(12) . .
N1 N4 C12 70(3) 4_655 4_655
C8 N4 C12 114.6(12) 4_655 4_655
C21 N4 C12 53.5(6) . 4_655
C22 N4 C12 105.0(12) . 4_655
N1 N4 Ni 65(3) 4_655 3_565
C8 N4 Ni 115.3(9) 4_655 3_565
C21 N4 Ni 126.2(8) . 3_565
C22 N4 Ni 110.3(9) . 3_565
C12 N4 Ni 111.1(6) 4_655 3_565
O6 O6 C18 128.2(4) 4_655 .
O6 O6 C18 31.2(2) 4_655 4_655
C18 O6 C18 97.0(6) . 4_655
C18 N3 C19 126.8(5) . .
C18 N3 H3B 116.5 . .
C19 N3 H3B 116.7 . .
C8 C22 N1 95(5) 4_655 4_655
C8 C22 N4 77(4) 4_655 .
N1 C22 N4 18.8(5) 4_655 .
C8 C22 C9 89(5) 4_655 4_655
N1 C22 C9 127.4(14) 4_655 4_655
N4 C22 C9 122.2(14) . 4_655
C8 C22 C23 69(5) 4_655 .
N1 C22 C23 126.3(14) 4_655 .
N4 C22 C23 114.3(13) . .
C9 C22 C23 20.4(5) 4_655 .
C8 C22 H22A 114.8 4_655 .
N1 C22 H22A 114.1 4_655 .
N4 C22 H22A 125.9 . .
C9 C22 H22A 111.0 4_655 .
C23 C22 H22A 119.2 . .
C9 C23 C8 86.1(11) 4_655 4_655
C9 C23 C19 119.2(12) 4_655 .
C8 C23 C19 115.5(7) 4_655 .
C9 C23 C22 71.1(11) 4_655 .
C8 C23 C22 15.0(9) 4_655 .
C19 C23 C22 122.0(8) . .
C9 C23 C10 59.9(9) 4_655 4_655
C8 C23 C10 111.8(7) 4_655 4_655
C19 C23 C10 59.3(4) . 4_655
C22 C23 C10 102.5(9) . 4_655
C9 C23 H23A 83.3 4_655 .
C8 C23 H23A 123.2 4_655 .
C19 C23 H23A 118.3 . .
C22 C23 H23A 119.6 . .
C10 C23 H23A 110.1 4_655 .
N3 C19 C20 124.6(5) . .
N3 C19 C23 117.6(5) . .
C20 C19 C23 117.5(5) . .
N3 C19 C10 105.7(5) . 4_655
C20 C19 C10 93.7(5) . 4_655
C23 C19 C10 63.8(5) . 4_655
N3 C19 C9 118.1(4) . 4_655
C20 C19 C9 113.8(5) . 4_655
C23 C19 C9 14.8(5) . 4_655
C10 C19 C9 49.1(2) 4_655 4_655
C21 C20 C19 118.6(5) . .
C21 C20 C11 73.7(4) . 4_655
C19 C20 C11 84.6(4) . 4_655
C21 C20 C14 93.7(5) . 6_664
C19 C20 C14 96.6(4) . 6_664
C11 C20 C14 166.0(4) 4_655 6_664
C21 C20 H20A 120.6 . .
C19 C20 H20A 120.8 . .
C11 C20 H20A 111.7 4_655 .
C14 C20 H20A 79.7 6_664 .
C12 C21 N4 66.5(6) 4_655 .
C12 C21 C20 107.8(6) 4_655 .
N4 C21 C20 122.5(7) . .
C12 C21 N1 53.4(5) 4_655 4_655
N4 C21 N1 13.2(7) . 4_655
C20 C21 N1 125.3(6) . 4_655
C12 C21 C11 46.6(4) 4_655 4_655
N4 C21 C11 93.9(7) . 4_655
C20 C21 C11 61.2(4) . 4_655
N1 C21 C11 85.1(5) 4_655 4_655
C12 C21 H21A 103.8 4_655 .
N4 C21 H21A 119.0 . .
C20 C21 H21A 117.7 . .
N1 C21 H21A 116.8 4_655 .
C11 C21 H21A 123.3 4_655 .
O6 C18 N3 122.5(6) . .
O6 C18 C17 121.5(6) . .
N3 C18 C17 116.0(5) . .
O6 C18 C16 122.4(6) . 4_655
N3 C18 C16 109.5(5) . 4_655
C17 C18 C16 23.8(3) . 4_655
O6 C18 O6 20.7(3) . 4_655
N3 C18 O6 143.2(5) . 4_655
C17 C18 O6 100.8(4) . 4_655
C16 C18 O6 103.9(4) 4_655 4_655
C16 C17 C17 97.5(7) 4_655 4_655
C16 C17 C18 96.1(9) 4_655 .
C17 C17 C18 110.4(3) 4_655 .
C16 C17 C16 70.5(9) 4_655 .
C17 C17 C16 27.1(3) 4_655 .
C18 C17 C16 112.3(6) . .
C16 C17 H17A 150.5 4_655 .
C17 C17 H17A 86.7 4_655 .
C18 C17 H17A 109.8 . .
C16 C17 H17A 110.2 . .
C16 C17 H17B 48.4 4_655 .
C17 C17 H17B 130.3 4_655 .
C18 C17 H17B 108.6 . .
C16 C17 H17B 108.1 . .
H17A C17 H17B 107.8 . .
C17 C16 C16 82.5(7) 4_655 4_655
C17 C16 C15 158.6(10) 4_655 .
C16 C16 C15 84.9(3) 4_655 .
C17 C16 C17 55.4(7) 4_655 .
C16 C16 C17 27.1(3) 4_655 .
C15 C16 C17 110.7(5) . .
C17 C16 C18 60.0(8) 4_655 4_655
C16 C16 C18 104.5(3) 4_655 4_655
C15 C16 C18 107.0(5) . 4_655
C17 C16 C18 88.8(5) . 4_655
C17 C16 C15 128.6(9) 4_655 4_655
C16 C16 C15 48.6(3) 4_655 4_655
C15 C16 C15 36.3(3) . 4_655
C17 C16 C15 74.8(4) . 4_655
C18 C16 C15 111.7(4) 4_655 4_655
C17 C16 H16A 91.1 4_655 .
C16 C16 H16A 113.0 4_655 .
C15 C16 H16A 109.8 . .
C17 C16 H16A 109.4 . .
C18 C16 H16A 128.8 4_655 .
C15 C16 H16A 119.2 4_655 .
C17 C16 H16B 66.6 4_655 .
C16 C16 H16B 128.1 4_655 .
C15 C16 H16B 109.2 . .
C17 C16 H16B 109.3 . .
C18 C16 H16B 23.9 4_655 .
C15 C16 H16B 127.9 4_655 .
H16A C16 H16B 108.4 . .

loop_
_geom_bond_atom_site_label_1
_geom_bond_atom_site_label_2
_geom_bond_distance
_geom_bond_site_symmetry_2
Ni N1 1.955(12) .
Ni N1 1.955(12) 2_665
Ni O2 2.075(2) 2_665
Ni O2 2.075(2) .
Ni N4 2.101(11) 4_655
Ni N4 2.101(11) 3_465
Ni O1 2.153(3) .
Ni O1 2.153(3) 2_665
Ni C1 2.442(3) .
Ni C1 2.442(3) 2_665
S O4 1.434(5) .
S O3 1.444(4) .
S C5 1.768(3) .
S C5 1.768(3) 4
O1 C1 1.268(4) .
O2 C1 1.253(4) .
C1 C2 1.493(4) .
C2 C7 1.292(9) .
C2 C3' 1.359(7) .
C2 C3 1.450(7) .
C2 C7' 1.460(9) .
C3 C4 1.397(9) .
C3 H3A 0.9500 .
C4 C5 1.454(8) .
C4 H4A 0.9500 .
C3' C4' 1.401(9) .
C3' H3'A 0.9500 .
C4' C5 1.308(8) .
C4' H4'A 0.9500 .
C5 C6 1.355(10) .
C5 C6' 1.413(10) .
C6 C7 1.412(11) .
C6 H6A 0.9500 .
C7 H7A 0.9500 .
C6' C7' 1.385(11) .
C6' H6'A 0.9500 .
C7' H7'A 0.9500 .
N1 N4 0.443(11) 4_655
N1 C22 1.33(2) 4_655
N1 C12 1.338(13) .
N1 C8 1.417(17) .
N1 C21 1.629(11) 4_655
O5 C13 1.166(8) .
N2 C13 1.380(8) .
N2 C10 1.398(6) .
N2 H2A 0.8999 .
C8 C22 0.38(2) 4_655
C8 N4 1.338(18) 4_655
C8 C23 1.362(16) 4_655
C8 C9 1.421(16) .
C8 H8A 0.9599 .
C9 C23 0.507(13) 4_655
C9 C10 1.3535 .
C9 C22 1.375(18) 4_655
C9 C19 1.737(7) 4_655
C9 H9A 0.9601 .
C10 C11 1.3552 .
C10 C19 1.470(8) 4_655
C10 C23 1.534(10) 4_655
C11 C12 1.364(8) .
C11 C20 1.712(8) 4_655
C11 C21 1.875(8) 4_655
C11 H11A 0.9600 .
C12 C21 1.248(9) 4_655
C12 N4 1.424(14) 4_655
C12 H12A 0.9600 .
C13 C14 1.503(9) .
C14 C15 1.532(8) .
C14 C20 2.001(9) 6_665
C14 H14A 0.9601 .
C14 H14B 0.9598 .
C15 C15 1.196(10) 4_655
C15 C16 1.516(11) .
C15 C16 2.012(9) 4_655
C15 H15A 0.9601 .
C15 H15B 1.0071 .
N4 N1 0.443(11) 4_655
N4 C8 1.338(18) 4_655
N4 C21 1.346(11) .
N4 C22 1.37(2) .
N4 C12 1.424(14) 4_655
N4 Ni 2.101(11) 3_565
O6 O6 0.830(9) 4_655
O6 C18 1.218(8) .
O6 C18 1.850(8) 4_655
N3 C18 1.366(8) .
N3 C19 1.389(8) .
N3 H3B 0.8998 .
C22 C8 0.38(2) 4_655
C22 N1 1.33(2) 4_655
C22 C9 1.375(18) 4_655
C22 C23 1.453(18) .
C22 H22A 0.9599 .
C23 C9 0.507(13) 4_655
C23 C8 1.362(16) 4_655
C23 C19 1.432(9) .
C23 C10 1.534(10) 4_655
C23 H23A 0.9602 .
C19 C20 1.401(8) .
C19 C10 1.470(8) 4_655
C19 C9 1.737(7) 4_655
C20 C21 1.381(9) .
C20 C11 1.712(8) 4_655
C20 C14 2.001(9) 6_664
C20 H20A 0.9599 .
C21 C12 1.248(9) 4_655
C21 N1 1.629(11) 4_655
C21 C11 1.875(8) 4_655
C21 H21A 0.9600 .
C18 C17 1.516(9) .
C18 C16 1.740(9) 4_655
C18 O6 1.850(8) 4_655
C17 C16 0.707(9) 4_655
C17 C17 1.280(11) 4_655
C17 C16 1.541(8) .
C17 H17A 0.9602 .
C17 H17B 0.9598 .
C16 C17 0.707(9) 4_655
C16 C16 1.464(12) 4_655
C16 C18 1.740(9) 4_655
C16 C15 2.012(9) 4_655
C16 H16A 0.9600 .
C16 H16B 0.9601 .
O8 O8 1.10(4) 2_675
